data_7213436
loop_
_publ_author_name
'Wyatt, Paul'
'Butts, Craig P.'
'Patel, Vipulkumar'
'Voysey, Ben'

_publ_section_title
;
 Synthesis of the novel amine (R*,R*,R*)-tris(\a-methylbenzyl)amine. X-Ray
 crystal structures of racemic and enantiomerically pure forms
;
_journal_issue 24
_journal_name_full 'Journal of the Chemical Society, Perkin Transactions 1'
_journal_page_first 4222
_journal_paper_doi 10.1039/b007710k
_journal_year 2000
_chemical_formula_sum 'C24 H27 N'
_chemical_formula_weight 329.47
_chemical_name_systematic
;
  ?
;
_space_group_IT_number 19
_symmetry_cell_setting orthorhombic
_symmetry_space_group_name_Hall 'P 2ac 2ab'
_symmetry_space_group_name_H-M 'P 21 21 21'
_atom_sites_solution_hydrogens geom
_atom_sites_solution_primary direct
_atom_sites_solution_secondary difmap
_audit_creation_method SHELXL-97
_cell_angle_alpha 90.00
_cell_angle_beta 90.00
_cell_angle_gamma 90.00
_cell_formula_units_Z 4
_cell_length_a 8.6255(3)
_cell_length_b 9.9353(4)
_cell_length_c 22.5592(7)
_cell_measurement_reflns_used 68
_cell_measurement_temperature 160(2)
_cell_measurement_theta_max 25.1
_cell_measurement_theta_min 21.0
_cell_volume 1933.25(12)
_computing_cell_refinement 'Stoe DIF4'
_computing_data_collection 'Stoe DIF4'
_computing_data_reduction 'local programs'
_computing_molecular_graphics 'Siemens SHELXTL'
_computing_publication_material 'SHELXTL and local programs'
_computing_structure_refinement 'Siemens SHELXTL'
_computing_structure_solution 'Siemens SHELXTL'
_diffrn_ambient_temperature 160(2)
_diffrn_measured_fraction_theta_full 0.957
_diffrn_measured_fraction_theta_max 0.957
_diffrn_measurement_device_type 'Stoe-Siemens diffractometer'
_diffrn_measurement_method '\w/\q scans with on-line profile fitting'
_diffrn_radiation_monochromator graphite
_diffrn_radiation_source 'fine-focus sealed tube'
_diffrn_radiation_type CuK\a
_diffrn_radiation_wavelength 1.54184
_diffrn_reflns_av_R_equivalents 0.0325
_diffrn_reflns_av_sigmaI/netI 0.0302
_diffrn_reflns_limit_h_max 9
_diffrn_reflns_limit_h_min -9
_diffrn_reflns_limit_k_max 11
_diffrn_reflns_limit_k_min -11
_diffrn_reflns_limit_l_max 27
_diffrn_reflns_limit_l_min -27
_diffrn_reflns_number 7381
_diffrn_reflns_theta_full 67.53
_diffrn_reflns_theta_max 67.53
_diffrn_reflns_theta_min 3.92
_diffrn_standards_decay_% 0
_diffrn_standards_interval_time 60
_diffrn_standards_number 5
_exptl_absorpt_coefficient_mu 0.486
_exptl_absorpt_correction_type none
_exptl_crystal_colour colourless
_exptl_crystal_density_diffrn 1.132
_exptl_crystal_density_method 'not measured'
_exptl_crystal_description block
_exptl_crystal_F_000 712
_exptl_crystal_size_max 0.40
_exptl_crystal_size_mid 0.32
_exptl_crystal_size_min 0.28
_refine_diff_density_max 0.148
_refine_diff_density_min -0.158
_refine_diff_density_rms 0.035
_refine_ls_abs_structure_details 'Flack H D (1983), Acta Cryst. A39, 876-881'
_refine_ls_abs_structure_Flack -0.1(6)
_refine_ls_extinction_coef 0.0071(5)
_refine_ls_extinction_expression Fc^*^=kFc[1+0.001xFc^2^\l^3^/sin(2\q)]^-1/4^
_refine_ls_extinction_method SHELXL
_refine_ls_goodness_of_fit_ref 1.050
_refine_ls_hydrogen_treatment mixed
_refine_ls_matrix_type full
_refine_ls_number_parameters 230
_refine_ls_number_reflns 3266
_refine_ls_number_restraints 0
_refine_ls_restrained_S_all 1.050
_refine_ls_R_factor_all 0.0322
_refine_ls_R_factor_gt 0.0311
_refine_ls_shift/su_max 0.000
_refine_ls_shift/su_mean 0.000
_refine_ls_structure_factor_coef Fsqd
_refine_ls_weighting_details 'calc w=1/[\s^2^(Fo^2^)+(0.0442P)^2^+0.2175P] where P=(Fo^2^+2Fc^2^)/3'
_refine_ls_weighting_scheme calc
_refine_ls_wR_factor_gt 0.0809
_refine_ls_wR_factor_ref 0.0827
_reflns_number_gt 3173
_reflns_number_total 3266
_reflns_threshold_expression >2sigma(I)
_cod_data_source_file b007710ksup1.cif
_cod_data_source_block r3296_19_1
_cod_original_sg_symbol_H-M P2(1)2(1)2(1)
_cod_database_code 7213436

loop_
_symmetry_equiv_pos_as_xyz
'x, y, z'
'-x+1/2, -y, z+1/2'
'-x, y+1/2, -z+1/2'
'x+1/2, -y+1/2, -z'

loop_
_atom_site_label
_atom_site_type_symbol
_atom_site_fract_x
_atom_site_fract_y
_atom_site_fract_z
_atom_site_U_iso_or_equiv
_atom_site_adp_type
_atom_site_occupancy
_atom_site_symmetry_multiplicity
_atom_site_calc_flag
_atom_site_refinement_flags
N N 0.52320(13) 0.63563(11) 0.35259(4) 0.0286(2) Uani 1 1 d .
C11 C 0.52222(15) 0.48864(13) 0.35579(5) 0.0288(3) Uani 1 1 d .
H11 H 0.5461 0.4555 0.3149 0.035 Uiso 1 1 calc R
C12 C 0.36546(17) 0.42752(16) 0.37274(7) 0.0418(4) Uani 1 1 d .
H12A H 0.2872 0.4541 0.3435 0.063 Uiso 1 1 calc R
H12B H 0.3347 0.4602 0.4120 0.063 Uiso 1 1 calc R
H12C H 0.3741 0.3292 0.3736 0.063 Uiso 1 1 calc R
C13 C 0.65518(16) 0.44183(13) 0.39514(5) 0.0288(3) Uani 1 1 d .
C14 C 0.80454(16) 0.43976(15) 0.37212(6) 0.0373(3) Uani 1 1 d .
H14 H 0.8209 0.4615 0.3316 0.045 Uiso 1 1 calc R
C15 C 0.92992(19) 0.40645(17) 0.40754(8) 0.0481(4) Uani 1 1 d .
H15 H 1.0313 0.4046 0.3911 0.058 Uiso 1 1 calc R
C16 C 0.9082(2) 0.37580(17) 0.46687(8) 0.0511(4) Uani 1 1 d .
H16 H 0.9944 0.3548 0.4914 0.061 Uiso 1 1 calc R
C17 C 0.7610(2) 0.37609(15) 0.48995(7) 0.0468(4) Uani 1 1 d .
H17 H 0.7453 0.3548 0.5306 0.056 Uiso 1 1 calc R
C18 C 0.63503(18) 0.40727(14) 0.45434(6) 0.0360(3) Uani 1 1 d .
H18 H 0.5335 0.4050 0.4706 0.043 Uiso 1 1 calc R
C21 C 0.48536(15) 0.71349(14) 0.40566(5) 0.0302(3) Uani 1 1 d .
H21 H 0.4935 0.6501 0.4399 0.036 Uiso 1 1 calc R
C22 C 0.31930(17) 0.76911(16) 0.40639(7) 0.0430(4) Uani 1 1 d .
H22A H 0.2454 0.6942 0.4064 0.064 Uiso 1 1 calc R
H22B H 0.3024 0.8249 0.3711 0.064 Uiso 1 1 calc R
H22C H 0.3041 0.8237 0.4421 0.064 Uiso 1 1 calc R
C23 C 0.60911(16) 0.82107(13) 0.41509(5) 0.0307(3) Uani 1 1 d .
C24 C 0.58443(19) 0.95766(14) 0.40556(6) 0.0386(3) Uani 1 1 d .
H24 H 0.4833 0.9887 0.3960 0.046 Uiso 1 1 calc R
C25 C 0.7057(2) 1.04967(15) 0.40985(6) 0.0458(4) Uani 1 1 d .
H25 H 0.6868 1.1424 0.4025 0.055 Uiso 1 1 calc R
C26 C 0.8523(2) 1.00762(16) 0.42463(6) 0.0439(4) Uani 1 1 d .
H26 H 0.9348 1.0707 0.4274 0.053 Uiso 1 1 calc R
C27 C 0.87880(19) 0.87227(16) 0.43552(6) 0.0417(4) Uani 1 1 d .
H27 H 0.9795 0.8424 0.4463 0.050 Uiso 1 1 calc R
C28 C 0.75856(16) 0.78058(14) 0.43064(6) 0.0350(3) Uani 1 1 d .
H28 H 0.7783 0.6880 0.4381 0.042 Uiso 1 1 calc R
C31 C 0.51371(15) 0.70211(14) 0.29473(5) 0.0304(3) Uani 1 1 d .
H31 H 0.5013 0.8003 0.3032 0.036 Uiso 1 1 calc R
C32 C 0.37193(17) 0.66172(18) 0.25774(6) 0.0423(4) Uani 1 1 d .
H32A H 0.2771 0.6829 0.2798 0.064 Uiso 1 1 calc R
H32B H 0.3756 0.5649 0.2496 0.064 Uiso 1 1 calc R
H32C H 0.3725 0.7115 0.2202 0.064 Uiso 1 1 calc R
C33 C 0.66655(15) 0.68833(13) 0.26152(5) 0.0285(3) Uani 1 1 d .
C34 C 0.69300(17) 0.59052(14) 0.21831(5) 0.0347(3) Uani 1 1 d .
H34 H 0.6113 0.5315 0.2073 0.042 Uiso 1 1 calc R
C35 C 0.83655(18) 0.57803(15) 0.19112(6) 0.0398(3) Uani 1 1 d .
H35 H 0.8524 0.5101 0.1621 0.048 Uiso 1 1 calc R
C36 C 0.95619(18) 0.66349(16) 0.20590(6) 0.0414(4) Uani 1 1 d .
H36 H 1.0546 0.6546 0.1874 0.050 Uiso 1 1 calc R
C37 C 0.93116(17) 0.76275(16) 0.24805(6) 0.0401(3) Uani 1 1 d .
H37 H 1.0125 0.8230 0.2581 0.048 Uiso 1 1 calc R
C38 C 0.78875(16) 0.77452(14) 0.27550(6) 0.0340(3) Uani 1 1 d .
H38 H 0.7737 0.8427 0.3045 0.041 Uiso 1 1 calc R

loop_
_atom_site_aniso_label
_atom_site_aniso_U_11
_atom_site_aniso_U_22
_atom_site_aniso_U_33
_atom_site_aniso_U_23
_atom_site_aniso_U_13
_atom_site_aniso_U_12
N 0.0347(6) 0.0267(5) 0.0244(5) -0.0005(4) -0.0003(5) 0.0026(5)
C11 0.0297(7) 0.0280(6) 0.0288(6) -0.0023(5) 0.0012(5) -0.0027(6)
C12 0.0345(8) 0.0464(9) 0.0444(7) 0.0000(7) 0.0012(6) -0.0104(7)
C13 0.0342(7) 0.0197(5) 0.0324(6) -0.0025(5) 0.0002(5) 0.0003(6)
C14 0.0340(8) 0.0359(7) 0.0419(7) -0.0021(6) 0.0032(6) 0.0031(7)
C15 0.0328(8) 0.0477(9) 0.0636(10) -0.0091(8) -0.0058(7) 0.0060(7)
C16 0.0555(10) 0.0419(9) 0.0559(10) -0.0097(7) -0.0228(8) 0.0149(8)
C17 0.0664(11) 0.0375(8) 0.0366(7) -0.0014(6) -0.0106(7) 0.0111(8)
C18 0.0448(8) 0.0294(6) 0.0337(6) 0.0004(5) 0.0027(6) 0.0023(6)
C21 0.0313(7) 0.0326(6) 0.0267(6) -0.0009(5) 0.0025(5) 0.0059(6)
C22 0.0350(8) 0.0476(9) 0.0463(8) -0.0011(7) 0.0051(6) 0.0111(7)
C23 0.0399(7) 0.0305(7) 0.0217(5) -0.0030(5) 0.0014(5) 0.0046(6)
C24 0.0538(9) 0.0329(7) 0.0290(6) -0.0031(5) -0.0019(6) 0.0094(7)
C25 0.0758(12) 0.0288(7) 0.0328(7) -0.0025(6) -0.0016(7) -0.0039(8)
C26 0.0593(10) 0.0423(8) 0.0301(7) -0.0053(6) -0.0011(7) -0.0144(8)
C27 0.0424(9) 0.0490(9) 0.0338(7) -0.0044(6) -0.0046(6) -0.0040(7)
C28 0.0391(8) 0.0327(7) 0.0331(6) -0.0027(5) -0.0044(6) 0.0008(6)
C31 0.0325(7) 0.0308(6) 0.0278(6) 0.0018(5) -0.0041(5) 0.0022(6)
C32 0.0349(8) 0.0557(9) 0.0365(7) 0.0033(7) -0.0094(6) -0.0001(7)
C33 0.0335(7) 0.0289(6) 0.0230(5) 0.0038(5) -0.0045(5) -0.0008(6)
C34 0.0416(8) 0.0326(7) 0.0298(6) -0.0042(5) 0.0001(6) -0.0081(6)
C35 0.0482(9) 0.0375(7) 0.0336(7) -0.0057(6) 0.0069(6) -0.0050(7)
C36 0.0384(8) 0.0485(9) 0.0373(7) -0.0018(6) 0.0058(6) -0.0036(7)
C37 0.0363(7) 0.0450(8) 0.0390(7) -0.0053(6) -0.0008(6) -0.0108(7)
C38 0.0386(8) 0.0332(7) 0.0302(6) -0.0039(5) -0.0030(5) -0.0035(6)

loop_
_atom_type_symbol
_atom_type_description
_atom_type_scat_dispersion_real
_atom_type_scat_dispersion_imag
_atom_type_scat_source
C C 0.0181 0.0091 'International Tables Vol C Tables 4.2.6.8 and 6.1.1.4'
H H 0.0000 0.0000 'International Tables Vol C Tables 4.2.6.8 and 6.1.1.4'
N N 0.0311 0.0180 'International Tables Vol C Tables 4.2.6.8 and 6.1.1.4'

loop_
_geom_angle_atom_site_label_1
_geom_angle_atom_site_label_2
_geom_angle_atom_site_label_3
_geom_angle
C21 N C11 119.12(10)
C21 N C31 118.58(10)
C11 N C31 119.60(10)
N C11 C13 109.23(10)
N C11 C12 114.43(12)
C13 C11 C12 113.48(11)
C14 C13 C18 118.13(13)
C14 C13 C11 119.01(11)
C18 C13 C11 122.78(12)
C15 C14 C13 120.81(13)
C14 C15 C16 120.27(15)
C17 C16 C15 119.43(14)
C16 C17 C18 120.38(14)
C17 C18 C13 120.94(14)
N C21 C23 109.19(10)
N C21 C22 114.04(11)
C23 C21 C22 113.52(11)
C24 C23 C28 117.50(13)
C24 C23 C21 123.73(13)
C28 C23 C21 118.65(12)
C23 C24 C25 121.00(14)
C26 C25 C24 120.60(14)
C25 C26 C27 119.33(15)
C28 C27 C26 120.06(15)
C27 C28 C23 121.48(13)
N C31 C33 110.45(10)
N C31 C32 114.28(11)
C33 C31 C32 113.52(10)
C38 C33 C34 117.53(12)
C38 C33 C31 119.21(11)
C34 C33 C31 123.23(12)
C35 C34 C33 121.13(13)
C36 C35 C34 120.44(13)
C35 C36 C37 119.19(13)
C38 C37 C36 120.42(13)
C37 C38 C33 121.28(12)

loop_
_geom_bond_atom_site_label_1
_geom_bond_atom_site_label_2
_geom_bond_distance
N C21 1.4622(16)
N C11 1.4622(16)
N C31 1.4652(15)
C11 C13 1.5230(18)
C11 C12 1.5307(19)
C13 C14 1.3892(19)
C13 C18 1.3899(18)
C14 C15 1.385(2)
C15 C16 1.386(2)
C16 C17 1.372(3)
C17 C18 1.386(2)
C21 C23 1.5255(19)
C21 C22 1.535(2)
C23 C24 1.3904(19)
C23 C28 1.395(2)
C24 C25 1.392(2)
C25 C26 1.373(2)
C26 C27 1.386(2)
C27 C28 1.385(2)
C31 C33 1.5225(18)
C31 C32 1.5339(18)
C33 C38 1.3942(18)
C33 C34 1.3952(18)
C34 C35 1.387(2)
C35 C36 1.377(2)
C36 C37 1.387(2)
C37 C38 1.381(2)

loop_
_geom_torsion_atom_site_label_1
_geom_torsion_atom_site_label_2
_geom_torsion_atom_site_label_3
_geom_torsion_atom_site_label_4
_geom_torsion
C21 N C11 C13 -68.08(15)
C31 N C11 C13 130.78(11)
C21 N C11 C12 60.38(15)
C31 N C11 C12 -100.76(14)
N C11 C13 C14 -78.20(15)
C12 C11 C13 C14 152.81(13)
N C11 C13 C18 98.44(15)
C12 C11 C13 C18 -30.55(18)
C18 C13 C14 C15 -1.1(2)
C11 C13 C14 C15 175.69(13)
C13 C14 C15 C16 -0.6(2)
C14 C15 C16 C17 1.3(2)
C15 C16 C17 C18 -0.3(2)
C16 C17 C18 C13 -1.5(2)
C14 C13 C18 C17 2.2(2)
C11 C13 C18 C17 -174.51(13)
C11 N C21 C23 130.61(12)
C31 N C21 C23 -68.07(14)
C11 N C21 C22 -101.22(14)
C31 N C21 C22 60.10(15)
N C21 C23 C24 107.91(14)
C22 C21 C23 C24 -20.55(18)
N C21 C23 C28 -68.00(14)
C22 C21 C23 C28 163.54(12)
C28 C23 C24 C25 1.73(19)
C21 C23 C24 C25 -174.22(12)
C23 C24 C25 C26 -1.1(2)
C24 C25 C26 C27 -0.2(2)
C25 C26 C27 C28 0.9(2)
C26 C27 C28 C23 -0.3(2)
C24 C23 C28 C27 -1.04(19)
C21 C23 C28 C27 175.12(12)
C21 N C31 C33 125.39(12)
C11 N C31 C33 -73.37(14)
C21 N C31 C32 -105.14(14)
C11 N C31 C32 56.09(15)
N C31 C33 C38 -80.33(15)
C32 C31 C33 C38 149.81(13)
N C31 C33 C34 97.91(14)
C32 C31 C33 C34 -31.96(17)
C38 C33 C34 C35 1.2(2)
C31 C33 C34 C35 -177.07(12)
C33 C34 C35 C36 -0.7(2)
C34 C35 C36 C37 -0.4(2)
C35 C36 C37 C38 0.9(2)
C36 C37 C38 C33 -0.4(2)
C34 C33 C38 C37 -0.6(2)
C31 C33 C38 C37 177.70(12)
